data_4333724
loop_
_publ_author_name
'Diana Visinescu'
'Luminita Marilena Toma'
'Oscar Fabelo'
'Catalina Ruiz-P\'erez'
'Francesc Lloret'
'Miguel Julve'

_publ_contact_author_address
;
 Laboratorio de Rayos X y Materiales Moleculares
 Dpto. F\'isica Fundamental II. Facultad de F\'isica
 Universidad de La Laguna
 E-38204. La Laguna. Tenerife
 Spain
;
_publ_contact_author_name 'Professor Catalina Ruiz-P\'erez'
_publ_section_title
;
 Low-Dimensional 3d-4f Complexes Assembled by Low-Spin [FeIII(phen)(CN)4]-
 Anions
;
_journal_name_full 'Inorganic Chemistry'
_journal_page_first 1525
_journal_page_last 1537
_journal_paper_doi 10.1021/ic302278q
_journal_volume 52
_journal_year 2013
_chemical_formula_sum 'C76 H54 Fe4 N32 O11 Sm2'
_chemical_formula_weight 2115.62
_space_group_IT_number 14
_symmetry_cell_setting monoclinic
_symmetry_Int_Tables_number 14
_symmetry_space_group_name_Hall '-P 2ybc'
_symmetry_space_group_name_H-M 'P 1 21/c 1'
_atom_sites_solution_hydrogens geom
_atom_sites_solution_primary direct
_atom_sites_solution_secondary difmap
_audit_creation_method SHELXL-97
_cell_angle_alpha 90.00
_cell_angle_beta 94.9910(10)
_cell_angle_gamma 90.00
_cell_formula_units_Z 2
_cell_length_a 7.6360(2)
_cell_length_b 15.8490(3)
_cell_length_c 34.9820(9)
_cell_measurement_temperature 293(2)
_cell_volume 4217.57(17)
_computing_cell_refinement 'Dirax/lsq (Duisenberg & Schreurs, 1989-2000)'
_computing_data_collection 'Collect (Nonius BV, 1997-2000)'
_computing_data_reduction 'EvalCCD (Duisenberg & Schreurs 1990-2000)'
_computing_molecular_graphics CRYSTALMAKER
_computing_publication_material 'PARST97 (Nardelli, 1997)'
_computing_structure_refinement 'SHELXL-97 (Sheldrick, 1997)'
_computing_structure_solution 'SHELXS-97 (Sheldrick, 1997)'
_diffrn_ambient_temperature 293(2)
_diffrn_detector 'CCD plate'
_diffrn_detector_area_resol_mean 9
_diffrn_measured_fraction_theta_full 0.806
_diffrn_measured_fraction_theta_max 0.806
_diffrn_measurement_device '95mm CCD camera on \k-goniostat'
_diffrn_measurement_device_type KappaCCD
_diffrn_measurement_method 'CCD rotation images, thick slices'
_diffrn_radiation_monochromator 'horizonally mounted graphite crystal'
_diffrn_radiation_probe x-ray
_diffrn_radiation_source 'fine-focus sealed tube'
_diffrn_radiation_type MoK\a
_diffrn_radiation_wavelength 0.71073
_diffrn_reflns_av_R_equivalents 0.0466
_diffrn_reflns_av_sigmaI/netI 0.0579
_diffrn_reflns_limit_h_max 9
_diffrn_reflns_limit_h_min -10
_diffrn_reflns_limit_k_max 18
_diffrn_reflns_limit_k_min -20
_diffrn_reflns_limit_l_max 46
_diffrn_reflns_limit_l_min -25
_diffrn_reflns_number 17431
_diffrn_reflns_theta_full 28.29
_diffrn_reflns_theta_max 28.29
_diffrn_reflns_theta_min 1.41
_diffrn_source 'Enraf Nonius FR590'
_exptl_absorpt_coefficient_mu 2.117
_exptl_absorpt_correction_T_max 0.9015
_exptl_absorpt_correction_T_min 0.8659
_exptl_absorpt_correction_type sphere
_exptl_crystal_colour brown
_exptl_crystal_density_diffrn 1.666
_exptl_crystal_description prism
_exptl_crystal_F_000 2100
_exptl_crystal_size_max 0.07
_exptl_crystal_size_mid 0.05
_exptl_crystal_size_min 0.05
_refine_diff_density_max 1.996
_refine_diff_density_min -2.138
_refine_diff_density_rms 0.320
_refine_ls_extinction_method none
_refine_ls_goodness_of_fit_ref 1.426
_refine_ls_hydrogen_treatment constr
_refine_ls_matrix_type full
_refine_ls_number_parameters 605
_refine_ls_number_reflns 8445
_refine_ls_number_restraints 9
_refine_ls_restrained_S_all 1.427
_refine_ls_R_factor_all 0.1154
_refine_ls_R_factor_gt 0.0993
_refine_ls_shift/su_max 0.000
_refine_ls_shift/su_mean 0.000
_refine_ls_structure_factor_coef Fsqd
_refine_ls_weighting_details 'calc w=1/[\s^2^(Fo^2^)+(0.1070P)^2^+44.0545P] where P=(Fo^2^+2Fc^2^)/3'
_refine_ls_weighting_scheme calc
_refine_ls_wR_factor_gt 0.2698
_refine_ls_wR_factor_ref 0.2853
_reflns_number_gt 7347
_reflns_number_total 8445
_reflns_threshold_expression >2sigma(I)
_cod_data_source_file ic302278q_si_002_3.cif
_cod_data_source_block Compound_3
_cod_original_sg_symbol_H-M 'P 21/c'
_cod_database_code 4333724

loop_
_symmetry_equiv_pos_as_xyz
'x, y, z'
'-x, y+1/2, -z+1/2'
'-x, -y, -z'
'x, -y-1/2, z-1/2'

loop_
_atom_site_label
_atom_site_type_symbol
_atom_site_fract_x
_atom_site_fract_y
_atom_site_fract_z
_atom_site_U_iso_or_equiv
_atom_site_adp_type
_atom_site_occupancy
_atom_site_symmetry_multiplicity
_atom_site_calc_flag
_atom_site_refinement_flags
_atom_site_disorder_assembly
_atom_site_disorder_group
Sm1 Sm 0.38866(7) 0.71148(4) 0.013883(17) 0.0253(2) Uani 1 1 d . . .
Fe1 Fe -0.1640(2) 0.72236(11) -0.09962(5) 0.0277(4) Uani 1 1 d . A .
Fe2 Fe 0.6817(2) 0.80991(11) 0.15376(5) 0.0307(4) Uani 1 1 d . A .
O2W O 0.1732(17) 0.8044(9) 0.0399(4) 0.081(5) Uani 1 1 d . A .
O1W O 0.1740(16) 0.6171(9) 0.0394(4) 0.081(5) Uani 1 1 d . A .
N1 N 0.1211(14) 0.7283(7) -0.0331(3) 0.039(3) Uani 1 1 d . A .
N2 N -0.197(2) 0.5328(9) -0.0798(5) 0.069(4) Uani 1 1 d . A .
N3 N -0.4715(15) 0.7456(8) -0.0491(4) 0.041(3) Uani 1 1 d . . .
N4 N 0.1471(16) 0.6816(9) -0.1473(4) 0.050(3) Uani 1 1 d . A .
N5 N 0.4663(15) 0.7411(8) 0.0840(3) 0.043(3) Uani 1 1 d . A .
N6 N 0.746(2) 0.6275(9) 0.1813(6) 0.078(5) Uani 1 1 d . A .
N7 N 0.994(2) 0.7920(11) 0.1044(6) 0.080(5) Uani 1 1 d . A .
N8 N 0.3383(18) 0.8211(9) 0.1946(4) 0.056(3) Uani 1 1 d . A .
N9 N -0.1509(14) 0.8445(8) -0.1112(3) 0.037(2) Uani 1 1 d . . .
N10 N -0.3194(14) 0.7222(8) -0.1490(3) 0.040(3) Uani 1 1 d . . .
N11 N 0.8216(14) 0.8584(7) 0.1994(3) 0.035(2) Uani 1 1 d . . .
N12 N 0.6636(14) 0.9335(7) 0.1380(3) 0.035(2) Uani 1 1 d . . .
N13 N 0.5451(17) 0.5686(6) 0.0410(3) 0.043(3) Uani 1 1 d . A .
N14 N 0.6044(13) 0.4235(6) 0.0321(3) 0.030(2) Uani 1 1 d . . .
N16 N 0.346(4) 0.5367(17) 0.2008(8) 0.129(10) Uani 1 1 d . . .
C1 C 0.0061(16) 0.7263(8) -0.0562(4) 0.033(3) Uani 1 1 d . . .
C2 C -0.1851(18) 0.6020(10) -0.0888(4) 0.044(3) Uani 1 1 d . . .
C3 C -0.3611(16) 0.7402(8) -0.0680(4) 0.031(2) Uani 1 1 d . . .
C4 C 0.0313(17) 0.6953(7) -0.1301(4) 0.033(3) Uani 1 1 d . . .
C5 C 0.5432(17) 0.7667(8) 0.1109(4) 0.036(3) Uani 1 1 d . . .
C6 C 0.716(2) 0.6926(11) 0.1705(5) 0.056(4) Uani 1 1 d . . .
C7 C 0.884(2) 0.8008(10) 0.1240(5) 0.048(3) Uani 1 1 d . . .
C8 C 0.465(2) 0.8181(10) 0.1799(4) 0.044(3) Uani 1 1 d . . .
C9 C -0.0799(18) 0.9075(9) -0.0897(4) 0.044(3) Uani 1 1 d . . .
H9 H -0.0241 0.8944 -0.0658 0.053 Uiso 1 1 calc R . .
C10 C -0.085(2) 0.9918(9) -0.1012(5) 0.052(4) Uani 1 1 d . . .
H10 H -0.0354 1.0333 -0.0848 0.063 Uiso 1 1 calc R . .
C11 C -0.160(2) 1.0129(9) -0.1356(5) 0.049(4) Uani 1 1 d . . .
H11 H -0.1596 1.0687 -0.1438 0.059 Uiso 1 1 calc R . .
C12 C -0.2401(17) 0.9490(9) -0.1598(4) 0.044(3) Uani 1 1 d . . .
C13 C -0.2366(15) 0.8655(9) -0.1456(4) 0.036(3) Uani 1 1 d . . .
C14 C -0.3212(17) 0.8017(9) -0.1660(4) 0.037(3) Uani 1 1 d . . .
C15 C -0.4094(19) 0.8136(11) -0.2030(4) 0.048(4) Uani 1 1 d . . .
C16 C -0.491(2) 0.7479(14) -0.2205(5) 0.067(6) Uani 1 1 d . . .
H16 H -0.5509 0.7557 -0.2446 0.081 Uiso 1 1 calc R . .
C17 C -0.491(2) 0.6692(14) -0.2041(6) 0.072(6) Uani 1 1 d . . .
H17 H -0.5493 0.6244 -0.2168 0.087 Uiso 1 1 calc R . .
C18 C -0.3993(19) 0.6578(10) -0.1671(5) 0.052(4) Uani 1 1 d . . .
H18 H -0.3957 0.6047 -0.1557 0.062 Uiso 1 1 calc R . .
C19 C -0.407(2) 0.8981(13) -0.2181(5) 0.060(5) Uani 1 1 d . . .
H19 H -0.4614 0.9095 -0.2425 0.072 Uiso 1 1 calc R . .
C20 C -0.330(2) 0.9587(15) -0.1980(6) 0.071(6) Uani 1 1 d . . .
H20 H -0.3329 1.0123 -0.2088 0.085 Uiso 1 1 calc R . .
C21 C 0.904(2) 0.8202(11) 0.2292(5) 0.054(4) Uani 1 1 d . . .
H21 H 0.9028 0.7616 0.2301 0.064 Uiso 1 1 calc R . .
C22 C 0.993(2) 0.8644(12) 0.2594(4) 0.055(4) Uani 1 1 d . . .
H22 H 1.0470 0.8347 0.2803 0.066 Uiso 1 1 calc R . .
C23 C 1.004(2) 0.9504(13) 0.2589(4) 0.062(5) Uani 1 1 d . . .
H23 H 1.0669 0.9793 0.2788 0.075 Uiso 1 1 calc R . .
C24 C 0.9164(19) 0.9951(9) 0.2279(4) 0.043(3) Uani 1 1 d . . .
C25 C 0.8312(17) 0.9456(8) 0.1979(4) 0.034(3) Uani 1 1 d . . .
C26 C 0.7460(17) 0.9839(9) 0.1655(4) 0.037(3) Uani 1 1 d . . .
C27 C 0.7516(19) 1.0720(8) 0.1604(5) 0.043(3) Uani 1 1 d . . .
C28 C 0.6701(19) 1.1057(10) 0.1270(5) 0.049(4) Uani 1 1 d . . .
H28 H 0.6684 1.1638 0.1234 0.059 Uiso 1 1 calc R . .
C29 C 0.592(2) 1.0542(9) 0.0993(5) 0.050(4) Uani 1 1 d . . .
H29 H 0.5416 1.0766 0.0764 0.060 Uiso 1 1 calc R . .
C30 C 0.5898(18) 0.9655(9) 0.1061(4) 0.041(3) Uani 1 1 d . . .
H30 H 0.5352 0.9299 0.0875 0.050 Uiso 1 1 calc R . .
C31 C 0.838(2) 1.1211(10) 0.1911(5) 0.052(4) Uani 1 1 d . . .
H31 H 0.8391 1.1796 0.1891 0.063 Uiso 1 1 calc R . .
C32 C 0.916(2) 1.0840(12) 0.2227(6) 0.065(5) Uani 1 1 d . . .
H32 H 0.9722 1.1177 0.2418 0.078 Uiso 1 1 calc R . .
C33 C 0.623(2) 0.5648(9) 0.0775(5) 0.059(5) Uani 1 1 d . . .
H33 H 0.6335 0.6135 0.0924 0.071 Uiso 1 1 calc R A .
C34 C 0.688(2) 0.4892(8) 0.0927(4) 0.047(4) Uani 1 1 d . A .
H34 H 0.7369 0.4851 0.1178 0.056 Uiso 1 1 calc R . .
C35 C 0.6753(18) 0.4204(8) 0.0685(4) 0.038(3) Uani 1 1 d . . .
H35 H 0.7184 0.3689 0.0780 0.045 Uiso 1 1 calc R A .
C36 C 0.5453(15) 0.4976(7) 0.0196(3) 0.028(2) Uani 1 1 d . . .
C37 C 0.186(4) 0.6273(13) 0.1507(8) 0.104(9) Uani 1 1 d . . .
H37A H 0.0832 0.6500 0.1608 0.125 Uiso 1 1 calc R . .
H37B H 0.1525 0.5960 0.1278 0.125 Uiso 1 1 calc R . .
H37C H 0.2631 0.6726 0.1449 0.125 Uiso 1 1 calc R . .
C38 C 0.273(3) 0.5740(17) 0.1779(8) 0.081(6) Uani 1 1 d . . .
O1A O 0.550(3) 0.8447(12) 0.0176(7) 0.056(6) Uani 0.535(14) 1 d PD A 1
N15A N 0.707(2) 0.8098(13) 0.0180(5) 0.14(2) Uani 0.535(14) 1 d PD A 1
O2A O 0.7224(15) 0.7310(7) 0.0249(3) 0.010(3) Uani 0.535(14) 1 d PD A 1
O3A O 0.834(4) 0.8632(18) 0.0110(15) 0.122(19) Uani 0.535(14) 1 d PD A 1
O2B O 0.677(2) 0.9803(19) -0.0173(8) 0.069(9) Uani 0.465(14) 1 d PD A 2
O1B O 0.940(9) 1.020(3) 0.0046(18) 0.28(6) Uani 0.465(14) 1 d PD . 2
N15B N 0.829(3) 0.9565(17) -0.0016(6) 0.053(8) Uani 0.465(14) 1 d PD . 2
O3W O 0.442(3) 0.8634(18) 0.0071(9) 0.063(8) Uani 0.465(14) 1 d P A 2
O3B O 0.883(5) 0.881(2) 0.0084(17) 0.12(2) Uani 0.465(14) 1 d PD A 2

loop_
_atom_site_aniso_label
_atom_site_aniso_U_11
_atom_site_aniso_U_22
_atom_site_aniso_U_33
_atom_site_aniso_U_23
_atom_site_aniso_U_13
_atom_site_aniso_U_12
Sm1 0.0279(3) 0.0232(3) 0.0244(3) 0.0011(2) 0.0006(2) 0.0009(2)
Fe1 0.0282(8) 0.0306(9) 0.0237(8) 0.0027(6) 0.0003(6) 0.0008(6)
Fe2 0.0401(9) 0.0273(9) 0.0244(9) 0.0025(6) 0.0013(7) 0.0051(7)
O2W 0.065(7) 0.104(11) 0.072(10) -0.035(8) -0.011(7) 0.042(7)
O1W 0.063(7) 0.080(9) 0.098(12) 0.052(8) 0.003(7) -0.020(7)
N1 0.033(5) 0.048(7) 0.035(6) -0.002(5) -0.001(5) 0.013(5)
N2 0.089(11) 0.040(8) 0.078(12) 0.001(7) 0.010(9) -0.005(7)
N3 0.042(6) 0.044(7) 0.037(7) -0.006(5) 0.005(5) -0.009(5)
N4 0.046(7) 0.067(9) 0.039(7) 0.005(6) 0.009(6) 0.014(6)
N5 0.044(6) 0.051(7) 0.032(6) -0.014(5) -0.006(5) 0.007(5)
N6 0.096(12) 0.037(8) 0.099(15) 0.012(8) 0.003(10) -0.004(8)
N7 0.067(10) 0.097(14) 0.082(14) 0.018(10) 0.038(9) 0.011(9)
N8 0.052(7) 0.062(9) 0.055(9) 0.013(7) 0.014(7) 0.016(6)
N9 0.037(5) 0.059(7) 0.017(5) 0.009(5) 0.012(4) 0.009(5)
N10 0.030(5) 0.060(8) 0.028(6) -0.008(5) -0.002(4) -0.002(5)
N11 0.045(6) 0.033(6) 0.025(5) 0.006(4) -0.002(4) -0.002(5)
N12 0.040(5) 0.038(6) 0.027(6) 0.011(4) 0.004(4) 0.013(5)
N13 0.069(8) 0.019(5) 0.038(7) -0.006(4) -0.011(6) 0.014(5)
N14 0.040(5) 0.022(5) 0.026(5) 0.000(4) -0.005(4) 0.003(4)
N16 0.15(2) 0.12(2) 0.11(2) 0.000(16) -0.015(17) -0.056(18)
C1 0.035(6) 0.038(7) 0.028(6) 0.002(5) 0.012(5) 0.004(5)
C2 0.039(7) 0.046(9) 0.045(9) 0.009(6) 0.002(6) -0.002(6)
C3 0.035(6) 0.026(6) 0.033(7) 0.002(5) 0.009(5) -0.004(5)
C4 0.039(6) 0.027(6) 0.032(7) -0.001(5) -0.007(5) 0.008(5)
C5 0.042(7) 0.028(6) 0.037(8) 0.004(5) 0.005(6) 0.002(5)
C6 0.067(10) 0.054(10) 0.046(10) 0.011(7) 0.007(8) 0.009(8)
C7 0.053(8) 0.052(9) 0.039(8) 0.010(6) 0.008(7) 0.003(7)
C8 0.052(8) 0.053(9) 0.027(7) 0.007(6) 0.004(6) 0.010(7)
C9 0.044(7) 0.047(8) 0.041(8) 0.003(6) 0.006(6) 0.001(6)
C10 0.060(9) 0.033(8) 0.066(11) 0.003(7) 0.021(8) -0.013(7)
C11 0.054(8) 0.028(7) 0.069(11) 0.016(7) 0.022(8) 0.009(6)
C12 0.038(7) 0.048(8) 0.046(9) 0.023(6) 0.010(6) 0.012(6)
C13 0.028(6) 0.045(8) 0.037(7) 0.009(6) 0.005(5) 0.012(5)
C14 0.039(6) 0.045(8) 0.026(6) 0.006(5) 0.005(5) 0.014(6)
C15 0.044(7) 0.079(11) 0.022(7) 0.002(7) 0.004(6) 0.022(7)
C16 0.058(10) 0.100(15) 0.041(10) -0.029(10) -0.014(8) 0.030(10)
C17 0.057(10) 0.089(15) 0.068(13) -0.051(12) -0.013(9) 0.006(10)
C18 0.044(8) 0.050(9) 0.061(11) -0.005(7) 0.002(7) 0.011(7)
C19 0.047(8) 0.106(15) 0.027(8) 0.010(8) -0.001(7) 0.022(9)
C20 0.055(9) 0.108(16) 0.051(11) 0.049(11) 0.018(8) 0.024(10)
C21 0.059(9) 0.063(10) 0.037(9) 0.008(7) 0.000(7) 0.007(8)
C22 0.062(9) 0.072(12) 0.028(8) 0.000(7) -0.013(7) -0.004(8)
C23 0.061(10) 0.099(15) 0.026(8) -0.024(8) 0.001(7) 0.003(9)
C24 0.050(8) 0.048(8) 0.033(7) -0.012(6) 0.010(6) -0.011(6)
C25 0.041(6) 0.035(7) 0.026(6) -0.004(5) 0.004(5) 0.001(5)
C26 0.044(7) 0.040(7) 0.029(7) 0.005(5) 0.012(5) 0.013(6)
C27 0.049(7) 0.019(6) 0.065(10) -0.003(6) 0.021(7) 0.005(5)
C28 0.050(8) 0.042(8) 0.058(10) 0.017(7) 0.016(7) 0.013(7)
C29 0.057(9) 0.042(8) 0.052(10) 0.020(7) 0.009(7) 0.013(7)
C30 0.043(7) 0.051(8) 0.030(7) 0.010(6) 0.005(6) 0.009(6)
C31 0.062(9) 0.036(8) 0.061(11) -0.009(7) 0.019(8) 0.002(7)
C32 0.057(9) 0.063(11) 0.076(14) -0.039(10) 0.021(9) -0.018(8)
C33 0.090(12) 0.031(7) 0.049(10) -0.010(6) -0.036(9) 0.015(7)
C34 0.074(10) 0.031(7) 0.032(8) 0.001(5) -0.018(7) 0.013(7)
C35 0.051(7) 0.029(7) 0.031(7) 0.005(5) -0.013(6) 0.006(5)
C36 0.036(6) 0.017(5) 0.030(7) -0.002(4) -0.005(5) -0.003(4)
C37 0.13(2) 0.043(12) 0.14(3) 0.007(13) 0.024(19) 0.001(13)
C38 0.084(15) 0.089(17) 0.070(16) -0.009(12) 0.013(12) -0.030(13)
O1A 0.056(13) 0.032(11) 0.082(18) -0.012(10) 0.016(12) -0.009(10)
N15A 0.021(12) 0.34(7) 0.06(2) -0.11(3) 0.019(12) -0.05(2)
O2A 0.009(5) 0.006(6) 0.013(6) 0.005(4) -0.004(4) 0.000(4)
O3A 0.021(16) 0.11(3) 0.23(5) -0.04(3) -0.03(2) -0.020(15)
O2B 0.028(10) 0.12(2) 0.061(18) 0.029(16) 0.004(10) -0.014(12)
O1B 0.72(17) 0.05(4) 0.06(3) 0.00(3) -0.03(6) -0.15(7)
N15B 0.052(15) 0.07(2) 0.037(16) 0.033(14) 0.000(12) -0.012(14)
O3W 0.024(10) 0.084(19) 0.09(2) 0.016(15) 0.033(12) 0.016(12)
O3B 0.04(2) 0.09(3) 0.21(5) 0.02(3) -0.07(3) -0.016(19)

loop_
_atom_type_symbol
_atom_type_description
_atom_type_scat_dispersion_real
_atom_type_scat_dispersion_imag
_atom_type_scat_source
C C 0.0033 0.0016 'International Tables Vol C Tables 4.2.6.8 and 6.1.1.4'
H H 0.0000 0.0000 'International Tables Vol C Tables 4.2.6.8 and 6.1.1.4'
O O 0.0106 0.0060 'International Tables Vol C Tables 4.2.6.8 and 6.1.1.4'
Fe Fe 0.3463 0.8444 'International Tables Vol C Tables 4.2.6.8 and 6.1.1.4'
Sm Sm -0.1638 3.4418 'International Tables Vol C Tables 4.2.6.8 and 6.1.1.4'
N N 0.0061 0.0033 'International Tables Vol C Tables 4.2.6.8 and 6.1.1.4'

loop_
_geom_angle_atom_site_label_1
_geom_angle_atom_site_label_2
_geom_angle_atom_site_label_3
_geom_angle
_geom_angle_site_symmetry_1
_geom_angle_site_symmetry_3
O2W Sm1 O1W 74.8(6) . .
O2W Sm1 O1A 79.2(6) . .
O1W Sm1 O1A 149.4(7) . .
O2W Sm1 O3W 64.4(6) . .
O1W Sm1 O3W 139.3(6) . .
O1A Sm1 O3W 21.7(6) . .
O2W Sm1 N5 68.5(4) . .
O1W Sm1 N5 82.3(5) . .
O1A Sm1 N5 73.2(6) . .
O3W Sm1 N5 83.4(8) . .
O2W Sm1 N1 69.2(4) . .
O1W Sm1 N1 76.8(4) . .
O1A Sm1 N1 108.7(6) . .
O3W Sm1 N1 88.1(7) . .
N5 Sm1 N1 136.4(4) . .
O2W Sm1 O2A 124.4(4) . .
O1W Sm1 O2A 135.1(4) . .
O1A Sm1 O2A 52.9(5) . .
O3W Sm1 O2A 74.0(6) . .
N5 Sm1 O2A 71.6(4) . .
N1 Sm1 O2A 145.5(4) . .
O2W Sm1 N3 122.2(5) . 1_655
O1W Sm1 N3 141.1(5) . 1_655
O1A Sm1 N3 67.7(6) . 1_655
O3W Sm1 N3 68.2(7) . 1_655
N5 Sm1 N3 135.3(4) . 1_655
N1 Sm1 N3 78.1(4) . 1_655
O2A Sm1 N3 67.9(4) . 1_655
O2W Sm1 N14 139.0(4) . 3_665
O1W Sm1 N14 77.3(5) . 3_665
O1A Sm1 N14 133.3(6) . 3_665
O3W Sm1 N14 135.4(7) . 3_665
N5 Sm1 N14 135.9(3) . 3_665
N1 Sm1 N14 75.6(3) . 3_665
O2A Sm1 N14 96.6(4) . 3_665
N3 Sm1 N14 68.0(3) 1_655 3_665
O2W Sm1 N13 131.9(5) . .
O1W Sm1 N13 69.4(4) . .
O1A Sm1 N13 120.1(6) . .
O3W Sm1 N13 141.7(7) . .
N5 Sm1 N13 75.7(4) . .
N1 Sm1 N13 128.9(4) . .
O2A Sm1 N13 69.1(4) . .
N3 Sm1 N13 105.8(4) 1_655 .
N14 Sm1 N13 60.6(3) 3_665 .
O2W Sm1 N15A 104.4(5) . .
O1W Sm1 N15A 154.5(5) . .
O1A Sm1 N15A 27.1(4) . .
O3W Sm1 N15A 47.8(6) . .
N5 Sm1 N15A 74.0(5) . .
N1 Sm1 N15A 127.5(5) . .
O2A Sm1 N15A 26.3(4) . .
N3 Sm1 N15A 61.3(4) 1_655 .
N14 Sm1 N15A 113.6(4) 3_665 .
N13 Sm1 N15A 95.2(5) . .
C1 Fe1 C4 86.7(5) . .
C1 Fe1 C3 92.8(5) . .
C4 Fe1 C3 175.6(5) . .
C1 Fe1 C2 86.6(6) . .
C4 Fe1 C2 88.4(6) . .
C3 Fe1 C2 87.2(6) . .
C1 Fe1 N9 95.0(5) . .
C4 Fe1 N9 92.8(5) . .
C3 Fe1 N9 91.7(5) . .
C2 Fe1 N9 178.1(5) . .
C1 Fe1 N10 173.2(5) . .
C4 Fe1 N10 87.2(5) . .
C3 Fe1 N10 93.4(5) . .
C2 Fe1 N10 96.5(6) . .
N9 Fe1 N10 82.1(5) . .
C5 Fe2 C7 87.9(6) . .
C5 Fe2 C6 86.7(6) . .
C7 Fe2 C6 89.9(7) . .
C5 Fe2 C8 87.5(6) . .
C7 Fe2 C8 175.2(6) . .
C6 Fe2 C8 91.1(7) . .
C5 Fe2 N11 178.0(5) . .
C7 Fe2 N11 93.7(6) . .
C6 Fe2 N11 94.5(6) . .
C8 Fe2 N11 90.9(6) . .
C5 Fe2 N12 96.6(5) . .
C7 Fe2 N12 88.0(6) . .
C6 Fe2 N12 176.0(6) . .
C8 Fe2 N12 91.3(5) . .
N11 Fe2 N12 82.2(4) . .
C1 N1 Sm1 171.3(10) . .
C3 N3 Sm1 151.1(11) . 1_455
C5 N5 Sm1 158.7(12) . .
C9 N9 C13 117.0(12) . .
C9 N9 Fe1 129.9(9) . .
C13 N9 Fe1 113.0(9) . .
C18 N10 C14 120.4(13) . .
C18 N10 Fe1 128.8(11) . .
C14 N10 Fe1 110.4(8) . .
C21 N11 C25 117.8(12) . .
C21 N11 Fe2 129.9(11) . .
C25 N11 Fe2 112.3(8) . .
C30 N12 C26 121.0(12) . .
C30 N12 Fe2 128.1(10) . .
C26 N12 Fe2 110.9(8) . .
C36 N13 C33 117.5(11) . .
C36 N13 Sm1 121.7(8) . .
C33 N13 Sm1 120.8(8) . .
C36 N14 C35 116.6(10) . .
C36 N14 Sm1 122.3(8) . 3_665
C35 N14 Sm1 120.9(8) . 3_665
N1 C1 Fe1 172.6(12) . .
N2 C2 Fe1 175.3(16) . .
N3 C3 Fe1 175.8(12) . .
N4 C4 Fe1 178.0(13) . .
N5 C5 Fe2 176.7(14) . .
N6 C6 Fe2 175.1(18) . .
N7 C7 Fe2 174.8(17) . .
N8 C8 Fe2 178.3(16) . .
N9 C9 C10 123.8(14) . .
N9 C9 H9 118.1 . .
C10 C9 H9 118.1 . .
C11 C10 C9 119.9(15) . .
C11 C10 H10 120.0 . .
C9 C10 H10 120.0 . .
C10 C11 C12 119.3(13) . .
C10 C11 H11 120.4 . .
C12 C11 H11 120.4 . .
C13 C12 C11 117.6(13) . .
C13 C12 C20 114.4(16) . .
C11 C12 C20 127.9(15) . .
N9 C13 C14 116.7(12) . .
N9 C13 C12 122.2(13) . .
C14 C13 C12 121.1(13) . .
N10 C14 C13 117.4(12) . .
N10 C14 C15 119.8(13) . .
C13 C14 C15 122.8(13) . .
C16 C15 C14 118.7(16) . .
C16 C15 C19 125.2(16) . .
C14 C15 C19 116.0(15) . .
C15 C16 C17 122.2(16) . .
C15 C16 H16 118.9 . .
C17 C16 H16 118.9 . .
C16 C17 C18 118.5(15) . .
C16 C17 H17 120.7 . .
C18 C17 H17 120.7 . .
N10 C18 C17 120.4(16) . .
N10 C18 H18 119.8 . .
C17 C18 H18 119.8 . .
C20 C19 C15 120.4(15) . .
C20 C19 H19 119.8 . .
C15 C19 H19 119.8 . .
C19 C20 C12 125.1(17) . .
C19 C20 H20 117.5 . .
C12 C20 H20 117.5 . .
N11 C21 C22 122.6(16) . .
N11 C21 H21 118.7 . .
C22 C21 H21 118.7 . .
C23 C22 C21 120.9(15) . .
C23 C22 H22 119.5 . .
C21 C22 H22 119.5 . .
C22 C23 C24 119.1(14) . .
C22 C23 H23 120.4 . .
C24 C23 H23 120.4 . .
C23 C24 C32 126.1(15) . .
C23 C24 C25 116.5(14) . .
C32 C24 C25 117.3(15) . .
N11 C25 C26 116.3(11) . .
N11 C25 C24 123.0(12) . .
C26 C25 C24 120.7(13) . .
N12 C26 C27 120.6(12) . .
N12 C26 C25 118.2(12) . .
C27 C26 C25 121.1(13) . .
C26 C27 C28 118.3(14) . .
C26 C27 C31 117.3(14) . .
C28 C27 C31 124.4(14) . .
C29 C28 C27 120.4(14) . .
C29 C28 H28 119.8 . .
C27 C28 H28 119.8 . .
C28 C29 C30 119.0(14) . .
C28 C29 H29 120.5 . .
C30 C29 H29 120.5 . .
N12 C30 C29 120.7(14) . .
N12 C30 H30 119.6 . .
C29 C30 H30 119.6 . .
C32 C31 C27 121.2(15) . .
C32 C31 H31 119.4 . .
C27 C31 H31 119.4 . .
C31 C32 C24 122.2(15) . .
C31 C32 H32 118.9 . .
C24 C32 H32 118.9 . .
N13 C33 C34 120.7(13) . .
N13 C33 H33 119.7 . .
C34 C33 H33 119.7 . .
C35 C34 C33 116.6(12) . .
C35 C34 H34 121.7 . .
C33 C34 H34 121.7 . .
N14 C35 C34 123.6(11) . .
N14 C35 H35 118.2 . .
C34 C35 H35 118.2 . .
N14 C36 N13 124.9(11) . .
N14 C36 C36 118.2(12) . 3_665
N13 C36 C36 116.6(12) . 3_665
C38 C37 H37A 109.5 . .
C38 C37 H37B 109.5 . .
H37A C37 H37B 109.5 . .
C38 C37 H37C 109.5 . .
H37A C37 H37C 109.5 . .
H37B C37 H37C 109.5 . .
N16 C38 C37 175(3) . .
N15A O1A Sm1 95.3(12) . .
O2A N15A O1A 118.7(17) . .
O2A N15A O3A 127(2) . .
O1A N15A O3A 114(2) . .
O2A N15A Sm1 62.7(9) . .
O1A N15A Sm1 57.6(10) . .
O3A N15A Sm1 164.4(14) . .
N15A O2A Sm1 91.0(10) . .
O1B O1B N15B 92(3) 3_775 .
O1B O1B N15B 47(3) 3_775 3_775
N15B O1B N15B 139(4) . 3_775
O2B N15B O3B 129(3) . .
O2B N15B O1B 112(4) . .
O3B N15B O1B 119(4) . .
O2B N15B O1B 139(3) . 3_775
O3B N15B O1B 85(3) . 3_775
O1B N15B O1B 41(4) . 3_775

loop_
_geom_bond_atom_site_label_1
_geom_bond_atom_site_label_2
_geom_bond_distance
_geom_bond_site_symmetry_2
Sm1 O2W 2.443(12) .
Sm1 O1W 2.444(11) .
Sm1 O1A 2.443(19) .
Sm1 O3W 2.46(3) .
Sm1 N5 2.517(11) .
Sm1 N1 2.522(10) .
Sm1 O2A 2.562(11) .
Sm1 N3 2.586(13) 1_655
Sm1 N14 2.681(10) 3_665
Sm1 N13 2.695(10) .
Sm1 N15A 2.882(18) .
Fe1 C1 1.911(13) .
Fe1 C4 1.955(14) .
Fe1 C3 1.964(13) .
Fe1 C2 1.954(15) .
Fe1 N9 1.981(12) .
Fe1 N10 2.009(11) .
Fe2 C5 1.886(14) .
Fe2 C7 1.941(17) .
Fe2 C6 1.959(17) .
Fe2 C8 1.967(16) .
Fe2 N11 1.997(10) .
Fe2 N12 2.036(10) .
N1 C1 1.142(16) .
N2 C2 1.148(19) .
N3 C3 1.121(16) .
N3 Sm1 2.586(13) 1_455
N4 C4 1.132(18) .
N5 C5 1.140(17) .
N6 C6 1.12(2) .
N7 C7 1.14(2) .
N8 C8 1.131(19) .
N9 C9 1.336(19) .
N9 C13 1.363(16) .
N10 C18 1.322(19) .
N10 C14 1.393(18) .
N11 C21 1.315(18) .
N11 C25 1.386(16) .
N12 C30 1.310(16) .
N12 C26 1.361(17) .
N13 C36 1.353(15) .
N13 C33 1.362(17) .
N14 C36 1.319(14) .
N14 C35 1.341(15) .
N14 Sm1 2.681(10) 3_665
N16 C38 1.10(3) .
C9 C10 1.40(2) .
C9 H9 0.9300 .
C10 C11 1.33(2) .
C10 H10 0.9300 .
C11 C12 1.42(2) .
C11 H11 0.9300 .
C12 C13 1.412(19) .
C12 C20 1.46(2) .
C13 C14 1.37(2) .
C14 C15 1.420(18) .
C15 C16 1.34(3) .
C15 C19 1.44(3) .
C16 C17 1.37(3) .
C16 H16 0.9300 .
C17 C18 1.43(2) .
C17 H17 0.9300 .
C18 H18 0.9300 .
C19 C20 1.30(3) .
C19 H19 0.9300 .
C20 H20 0.9300 .
C21 C22 1.40(2) .
C21 H21 0.9300 .
C22 C23 1.37(3) .
C22 H22 0.9300 .
C23 C24 1.41(2) .
C23 H23 0.9300 .
C24 C32 1.42(2) .
C24 C25 1.421(18) .
C25 C26 1.395(17) .
C26 C27 1.409(18) .
C27 C28 1.38(2) .
C27 C31 1.44(2) .
C28 C29 1.36(2) .
C28 H28 0.9300 .
C29 C30 1.43(2) .
C29 H29 0.9300 .
C30 H30 0.9300 .
C31 C32 1.35(3) .
C31 H31 0.9300 .
C32 H32 0.9300 .
C33 C34 1.382(19) .
C33 H33 0.9300 .
C34 C35 1.377(19) .
C34 H34 0.9300 .
C35 H35 0.9300 .
C36 C36 1.48(2) 3_665
C37 C38 1.40(3) .
C37 H37A 0.9600 .
C37 H37B 0.9600 .
C37 H37C 0.9600 .
O1A N15A 1.318(18) .
N15A O2A 1.275(18) .
N15A O3A 1.323(17) .
O2B N15B 1.300(18) .
O1B O1B 1.19(13) 3_775
O1B N15B 1.32(2) .
O1B N15B 1.81(7) 3_775
N15B O3B 1.31(2) .
N15B O1B 1.81(7) 3_775
